data_7203581
loop_
_publ_author_name
'Hayakawa, Kenichi'
'Shiomi, Daisuke'
'Ise, Tomoaki'
'Sato, Kazunobu'
'Takui, Takeji'

_publ_section_title
;
 Pyridine-substituted nitronyl nitroxide biradicals: a triplet (S = 1)
 ground state lasting out N-methylation
;
_journal_issue 42
_journal_name_full 'Journal of Materials Chemistry'
_journal_page_first 4146
_journal_paper_doi 10.1039/b609760j
_journal_volume 16
_journal_year 2006
_chemical_formula_moiety 'C38 H54 N10 O8 '
_chemical_formula_sum 'C19 H27 N5 O4'
_chemical_formula_weight 389.45
_chemical_name_common
;3,5-bis(1-oxyl-3-oxide-4,4,5,5-tetramethyl-2-imidazolin-2-
yl)pyridine
;
_chemical_name_systematic
;
3,5-bis(1-oxyl-3-oxide-4,4,5,5-tetramethyl-2-imidazolin-2-yl)pyridine
;
_space_group_IT_number 2
_symmetry_cell_setting triclinic
_symmetry_Int_Tables_number 2
_symmetry_space_group_name_Hall '-P 1'
_symmetry_space_group_name_H-M 'P -1'
_audit_creation_method 'by CrystalStructure 3.7.0'
_cell_angle_alpha 108.566(3)
_cell_angle_beta 110.869(3)
_cell_angle_gamma 89.344(3)
_cell_formula_units_Z 4
_cell_length_a 11.275(4)
_cell_length_b 11.242(4)
_cell_length_c 17.688(6)
_cell_measurement_reflns_used 6300
_cell_measurement_temperature 143.1
_cell_measurement_theta_max 27.5
_cell_measurement_theta_min 4.1
_cell_volume 1972.7(12)
_computing_cell_refinement CrystalClear
_computing_data_collection CrystalClear
_computing_data_reduction CrystalStructure
_computing_publication_material 'CrystalStructure 3.7.0'
_computing_structure_refinement CRYSTALS
_computing_structure_solution SIR92
_diffrn_detector_area_resol_mean 7.31
_diffrn_measured_fraction_theta_full 0.943
_diffrn_measured_fraction_theta_max 0.943
_diffrn_measurement_device_type 'Rigaku Mercury'
_diffrn_measurement_method \w
_diffrn_radiation_type 'Mo K\a'
_diffrn_radiation_wavelength 0.71070
_diffrn_reflns_av_R_equivalents 0.020
_diffrn_reflns_limit_h_max 14
_diffrn_reflns_limit_h_min -13
_diffrn_reflns_limit_k_max 14
_diffrn_reflns_limit_k_min -10
_diffrn_reflns_limit_l_max 20
_diffrn_reflns_limit_l_min -22
_diffrn_reflns_number 16043
_diffrn_reflns_theta_full 27.48
_diffrn_reflns_theta_max 27.48
_exptl_absorpt_coefficient_mu 0.094
_exptl_absorpt_correction_T_max 0.981
_exptl_absorpt_correction_T_min 0.884
_exptl_absorpt_correction_type multi-scan
_exptl_absorpt_process_details 'Jacobson, R. (1998) Private communication'
_exptl_crystal_colour blue
_exptl_crystal_density_diffrn 1.311
_exptl_crystal_density_method 'not measured'
_exptl_crystal_description platelet
_exptl_crystal_F_000 832.00
_exptl_crystal_size_max 0.20
_exptl_crystal_size_mid 0.20
_exptl_crystal_size_min 0.20
_refine_diff_density_max 0.39
_refine_diff_density_min -0.44
_refine_ls_extinction_method none
_refine_ls_goodness_of_fit_ref 1.144
_refine_ls_hydrogen_treatment refall
_refine_ls_number_parameters 559
_refine_ls_number_reflns 7810
_refine_ls_R_factor_gt 0.0665
_refine_ls_shift/su_max 0.0000
_refine_ls_structure_factor_coef Fsqd
_refine_ls_weighting_details
;
Chebychev polynomial with 3 parameters (Carruthers & Watkin, 1979)
4495.8000 6233.0600 1901.2500
;
_refine_ls_weighting_scheme calc
_refine_ls_wR_factor_ref 0.0852
_reflns_number_gt 7810
_reflns_number_total 8545
_reflns_threshold_expression F^2^>2.0\s(F^2^)
_cod_data_source_file b609760j.txt
_cod_data_source_block compound_1
_cod_original_cell_volume 1972.9(12)
_cod_original_formula_sum 'C38 H54 N10 O8 '
_cod_database_code 7203581

loop_
_symmetry_equiv_pos_site_id
_symmetry_equiv_pos_as_xyz
1 +X,+Y,+Z
2 -X,-Y,-Z

loop_
_atom_site_label
_atom_site_type_symbol
_atom_site_fract_x
_atom_site_fract_y
_atom_site_fract_z
_atom_site_U_iso_or_equiv
_atom_site_adp_type
_atom_site_occupancy
_atom_site_symmetry_multiplicity
_atom_site_calc_flag
_atom_site_refinement_flags
_atom_site_disorder_assembly
_atom_site_disorder_group
O(1) O 0.28119(13) 0.51209(16) -0.00582(8) 0.0424(4) Uani 1.00 1 d . . .
O(2) O 0.28550(11) 0.49328(11) 0.25253(6) 0.0203(2) Uani 1.00 1 d . . .
O(3) O -0.20307(14) -0.00352(12) -0.03335(8) 0.0362(3) Uani 1.00 1 d . . .
O(4) O 0.03326(11) 0.27340(11) 0.23834(6) 0.0212(2) Uani 1.00 1 d . . .
O(5) O 1.05960(14) 0.76853(14) 0.52347(8) 0.0416(4) Uani 1.00 1 d . . .
O(6) O 0.78222(12) 0.76795(12) 0.25733(6) 0.0240(3) Uani 1.00 1 d . . .
O(7) O 0.52884(13) 1.22779(12) 0.51482(8) 0.0307(3) Uani 1.00 1 d . . .
O(8) O 0.56466(11) 1.00557(11) 0.25519(6) 0.0201(2) Uani 1.00 1 d . . .
N(1) N -0.04503(14) 0.29164(16) -0.06842(10) 0.0294(3) Uani 1.00 1 d . . .
N(2) N 0.31215(13) 0.53026(13) 0.07362(9) 0.0223(3) Uani 1.00 1 d . . .
N(3) N 0.31411(12) 0.52260(12) 0.19668(8) 0.0148(3) Uani 1.00 1 d . . .
N(4) N -0.16224(13) 0.05626(13) 0.04727(9) 0.0224(3) Uani 1.00 1 d . . .
N(5) N -0.04822(12) 0.18584(12) 0.17632(8) 0.0160(3) Uani 1.00 1 d . . .
N(6) N 0.76565(16) 0.96359(16) 0.56482(10) 0.0304(4) Uani 1.00 1 d . . .
N(7) N 0.99981(14) 0.73837(14) 0.44272(9) 0.0252(3) Uani 1.00 1 d . . .
N(8) N 0.87090(12) 0.74099(12) 0.31673(9) 0.0163(3) Uani 1.00 1 d . . .
N(9) N 0.51517(12) 1.18882(12) 0.43582(9) 0.0194(3) Uani 1.00 1 d . . .
N(10) N 0.53287(12) 1.08398(12) 0.31291(8) 0.0152(3) Uani 1.00 1 d . . .
C(1) C 0.06167(16) 0.37174(17) -0.02193(11) 0.0231(4) Uani 1.00 1 d . . .
C(2) C 0.13547(14) 0.38682(14) 0.06376(10) 0.0166(3) Uani 1.00 1 d . . .
C(3) C 0.09477(14) 0.31419(13) 0.10307(10) 0.0158(3) Uani 1.00 1 d . . .
C(4) C -0.01646(14) 0.22949(14) 0.05463(10) 0.0170(3) Uani 1.00 1 d . . .
C(5) C -0.08214(17) 0.22175(18) -0.03086(11) 0.0258(4) Uani 1.00 1 d . . .
C(6) C 0.25077(14) 0.47755(14) 0.11045(10) 0.0166(3) Uani 1.00 1 d . . .
C(7) C 0.43950(16) 0.60070(16) 0.13783(10) 0.0206(3) Uani 1.00 1 d . . .
C(8) C 0.41734(14) 0.62808(14) 0.22292(10) 0.0164(3) Uani 1.00 1 d . . .
C(9) C 0.46714(19) 0.71709(18) 0.11772(12) 0.0294(4) Uani 1.00 1 d . . .
C(10) C 0.53816(18) 0.5090(2) 0.12849(12) 0.0323(5) Uani 1.00 1 d . . .
C(11) C 0.35988(17) 0.75181(16) 0.24926(11) 0.0231(4) Uani 1.00 1 d . . .
C(12) C 0.53335(16) 0.62185(17) 0.29842(11) 0.0231(4) Uani 1.00 1 d . . .
C(13) C -0.07066(14) 0.15693(14) 0.09226(10) 0.0177(3) Uani 1.00 1 d . . .
C(14) C -0.22859(16) 0.03358(17) 0.10251(11) 0.0245(4) Uani 1.00 1 d . . .
C(15) C -0.12380(16) 0.09429(16) 0.19320(11) 0.0204(3) Uani 1.00 1 d . . .
C(16) C -0.34612(18) 0.1052(2) 0.08583(14) 0.0400(5) Uani 1.00 1 d . . .
C(17) C -0.2680(2) -0.1068(2) 0.07677(13) 0.0408(5) Uani 1.00 1 d . . .
C(18) C -0.17340(19) 0.1659(2) 0.26254(12) 0.0304(4) Uani 1.00 1 d . . .
C(19) C -0.03331(19) 0.00308(18) 0.22330(12) 0.0301(4) Uani 1.00 1 d . . .
C(20) C 0.83776(18) 0.89441(18) 0.52645(11) 0.0270(4) Uani 1.00 1 d . . .
C(21) C 0.82756(14) 0.88197(14) 0.44323(10) 0.0181(3) Uani 1.00 1 d . . .
C(22) C 0.74069(14) 0.94899(14) 0.39916(10) 0.0168(3) Uani 1.00 1 d . . .
C(23) C 0.66518(14) 1.02286(13) 0.43938(10) 0.0155(3) Uani 1.00 1 d . . .
C(24) C 0.68018(17) 1.02532(17) 0.52220(11) 0.0233(4) Uani 1.00 1 d . . .
C(25) C 0.89938(14) 0.79237(14) 0.40153(10) 0.0181(3) Uani 1.00 1 d . . .
C(26) C 1.02210(19) 0.62208(18) 0.38024(11) 0.0276(4) Uani 1.00 1 d . . .
C(27) C 0.96378(14) 0.65079(14) 0.29538(10) 0.0174(3) Uani 1.00 1 d . . .
C(28) C 0.9462(3) 0.5124(2) 0.38212(16) 0.0571(8) Uani 1.00 1 d . . .
C(29) C 1.1625(2) 0.6073(2) 0.40829(13) 0.0625(7) Uani 1.00 1 d . . .
C(30) C 0.89315(18) 0.53734(18) 0.21704(11) 0.0275(4) Uani 1.00 1 d . . .
C(31) C 1.0574(2) 0.7217(2) 0.27654(16) 0.0360(5) Uani 1.00 1 d . . .
C(32) C 0.57286(14) 1.09609(13) 0.39681(10) 0.0166(3) Uani 1.00 1 d . . .
C(33) C 0.44603(16) 1.26113(14) 0.37771(10) 0.0193(3) Uani 1.00 1 d . . .
C(34) C 0.42565(14) 1.16278(14) 0.28846(10) 0.0171(3) Uani 1.00 1 d . . .
C(35) C 0.32449(17) 1.29959(18) 0.39184(12) 0.0264(4) Uani 1.00 1 d . . .
C(36) C 0.53871(19) 1.37715(17) 0.40264(12) 0.0290(4) Uani 1.00 1 d . . .
C(37) C 0.30145(14) 1.07415(16) 0.24919(11) 0.0214(3) Uani 1.00 1 d . . .
C(38) C 0.43951(17) 1.21721(17) 0.22330(11) 0.0231(4) Uani 1.00 1 d . . .
H(1) H 0.0890 0.4215 -0.0485 0.028 Uiso 1.00 1 c R . .
H(2) H 0.1417 0.3221 0.1613 0.019 Uiso 1.00 1 c R . .
H(3) H -0.1572 0.1636 -0.0638 0.029 Uiso 1.00 1 c R . .
H(4) H 0.3889 0.7466 0.0915 0.037 Uiso 1.00 1 c R . .
H(5) H 0.5119 0.6958 0.0796 0.036 Uiso 1.00 1 c R . .
H(6) H 0.5178 0.7815 0.1694 0.036 Uiso 1.00 1 c R . .
H(7) H 0.5101 0.4526 0.0709 0.040 Uiso 1.00 1 c R . .
H(8) H 0.5481 0.4623 0.1662 0.040 Uiso 1.00 1 c R . .
H(9) H 0.6177 0.5548 0.1425 0.040 Uiso 1.00 1 c R . .
H(10) H 0.3206 0.7772 0.2005 0.029 Uiso 1.00 1 c R . .
H(11) H 0.2978 0.7393 0.2717 0.029 Uiso 1.00 1 c R . .
H(12) H 0.4257 0.8156 0.2919 0.029 Uiso 1.00 1 c R . .
H(13) H 0.5246 0.6701 0.3507 0.027 Uiso 1.00 1 c R . .
H(14) H 0.6083 0.6551 0.2958 0.027 Uiso 1.00 1 c R . .
H(15) H 0.5396 0.5365 0.2960 0.027 Uiso 1.00 1 c R . .
H(16) H -0.4127 0.0633 0.0924 0.046 Uiso 1.00 1 c R . .
H(17) H -0.3248 0.1888 0.1257 0.046 Uiso 1.00 1 c R . .
H(18) H -0.3740 0.1078 0.0290 0.046 Uiso 1.00 1 c R . .
H(19) H -0.2677 -0.1257 0.1255 0.047 Uiso 1.00 1 c R . .
H(20) H -0.3514 -0.1288 0.0336 0.047 Uiso 1.00 1 c R . .
H(21) H -0.2095 -0.1538 0.0551 0.047 Uiso 1.00 1 c R . .
H(22) H -0.2514 0.1221 0.2536 0.039 Uiso 1.00 1 c R . .
H(23) H -0.1874 0.2483 0.2600 0.039 Uiso 1.00 1 c R . .
H(24) H -0.1122 0.1720 0.3173 0.039 Uiso 1.00 1 c R . .
H(25) H 0.0515 0.0446 0.2519 0.039 Uiso 1.00 1 c R . .
H(26) H -0.0576 -0.0247 0.2617 0.039 Uiso 1.00 1 c R . .
H(27) H -0.0372 -0.0676 0.1751 0.039 Uiso 1.00 1 c R . .
H(28) H 0.8993 0.8514 0.5572 0.034 Uiso 1.00 1 c R . .
H(29) H 0.7330 0.9447 0.3431 0.020 Uiso 1.00 1 c R . .
H(30) H 0.6271 1.0730 0.5490 0.029 Uiso 1.00 1 c R . .
H(31) H 0.8577 0.5218 0.3616 0.077 Uiso 1.00 1 c R . .
H(32) H 0.9726 0.5119 0.4394 0.077 Uiso 1.00 1 c R . .
H(33) H 0.9610 0.4351 0.3465 0.077 Uiso 1.00 1 c R . .
H(34) H 1.1961 0.6190 0.4679 0.070 Uiso 1.00 1 c R . .
H(35) H 1.1741 0.5251 0.3769 0.070 Uiso 1.00 1 c R . .
H(36) H 1.2058 0.6685 0.3977 0.070 Uiso 1.00 1 c R . .
H(37) H 0.8593 0.5631 0.1680 0.031 Uiso 1.00 1 c R . .
H(38) H 0.8254 0.5011 0.2256 0.031 Uiso 1.00 1 c R . .
H(39) H 0.9505 0.4766 0.2083 0.031 Uiso 1.00 1 c R . .
H(40) H 1.1101 0.6647 0.2551 0.051 Uiso 1.00 1 c R . .
H(41) H 1.0116 0.7587 0.2349 0.051 Uiso 1.00 1 c R . .
H(42) H 1.1092 0.7861 0.3278 0.051 Uiso 1.00 1 c R . .
H(43) H 0.2792 1.3405 0.3524 0.031 Uiso 1.00 1 c R . .
H(44) H 0.2727 1.2267 0.3830 0.031 Uiso 1.00 1 c R . .
H(45) H 0.3453 1.3558 0.4489 0.032 Uiso 1.00 1 c R . .
H(46) H 0.5259 1.4440 0.4469 0.033 Uiso 1.00 1 c R . .
H(47) H 0.5240 1.4025 0.3540 0.033 Uiso 1.00 1 c R . .
H(48) H 0.6240 1.3573 0.4226 0.033 Uiso 1.00 1 c R . .
H(49) H 0.2967 1.0365 0.2892 0.025 Uiso 1.00 1 c R . .
H(50) H 0.2308 1.1208 0.2356 0.025 Uiso 1.00 1 c R . .
H(51) H 0.2997 1.0101 0.1984 0.024 Uiso 1.00 1 c R . .
H(52) H 0.3806 1.2774 0.2152 0.029 Uiso 1.00 1 c R . .
H(53) H 0.5241 1.2570 0.2436 0.029 Uiso 1.00 1 c R . .
H(54) H 0.4224 1.1510 0.1702 0.029 Uiso 1.00 1 c R . .

loop_
_atom_site_aniso_label
_atom_site_aniso_U_11
_atom_site_aniso_U_22
_atom_site_aniso_U_33
_atom_site_aniso_U_12
_atom_site_aniso_U_13
_atom_site_aniso_U_23
O(1) 0.0407(8) 0.0677(10) 0.0138(6) -0.0270(7) 0.0073(5) 0.0091(6)
O(2) 0.0247(5) 0.0235(5) 0.0149(5) -0.0037(4) 0.0094(4) 0.0064(4)
O(3) 0.0449(8) 0.0344(7) 0.0174(6) -0.0204(6) 0.0057(5) -0.0010(5)
O(4) 0.0206(5) 0.0217(5) 0.0163(5) -0.0061(4) 0.0026(4) 0.0044(4)
O(5) 0.0413(8) 0.0584(9) 0.0129(5) 0.0300(7) 0.0017(5) 0.0064(6)
O(6) 0.0236(6) 0.0328(6) 0.0158(5) 0.0149(5) 0.0055(4) 0.0108(4)
O(7) 0.0420(7) 0.0333(7) 0.0170(5) 0.0206(6) 0.0137(5) 0.0060(5)
O(8) 0.0219(5) 0.0225(5) 0.0153(5) 0.0080(4) 0.0088(4) 0.0038(4)
N(1) 0.0276(7) 0.0398(9) 0.0171(6) -0.0107(6) 0.0020(5) 0.0113(6)
N(2) 0.0212(6) 0.0293(7) 0.0148(6) -0.0084(5) 0.0069(5) 0.0047(5)
N(3) 0.0152(6) 0.0154(6) 0.0146(5) -0.0009(4) 0.0071(5) 0.0043(4)
N(4) 0.0224(7) 0.0219(7) 0.0182(6) -0.0081(5) 0.0053(5) 0.0029(5)
N(5) 0.0156(6) 0.0161(6) 0.0163(6) -0.0002(5) 0.0050(5) 0.0066(5)
N(6) 0.0388(9) 0.0402(9) 0.0193(7) 0.0213(7) 0.0155(6) 0.0145(6)
N(7) 0.0250(7) 0.0309(8) 0.0141(6) 0.0153(6) 0.0036(5) 0.0048(5)
N(8) 0.0148(6) 0.0202(6) 0.0160(6) 0.0069(5) 0.0063(5) 0.0083(5)
N(9) 0.0222(6) 0.0193(6) 0.0148(6) 0.0080(5) 0.0066(5) 0.0038(5)
N(10) 0.0139(5) 0.0141(5) 0.0175(6) 0.0036(4) 0.0060(5) 0.0047(5)
C(1) 0.0233(8) 0.0279(8) 0.0183(7) -0.0047(6) 0.0076(6) 0.0080(6)
C(2) 0.0152(7) 0.0170(7) 0.0168(7) -0.0004(5) 0.0065(5) 0.0038(5)
C(3) 0.0156(7) 0.0170(7) 0.0140(6) 0.0006(5) 0.0056(5) 0.0040(5)
C(4) 0.0158(7) 0.0182(7) 0.0148(7) -0.0014(5) 0.0046(5) 0.0040(5)
C(5) 0.0229(8) 0.0309(9) 0.0189(8) -0.0098(7) 0.0027(6) 0.0075(7)
C(6) 0.0178(7) 0.0180(7) 0.0154(7) -0.0001(5) 0.0077(5) 0.0056(5)
C(7) 0.0198(7) 0.0246(8) 0.0154(7) -0.0071(6) 0.0070(6) 0.0035(6)
C(8) 0.0160(7) 0.0173(7) 0.0155(7) -0.0031(5) 0.0067(5) 0.0037(5)
C(9) 0.0329(9) 0.0339(9) 0.0227(8) -0.0111(7) 0.0110(7) 0.0098(7)
C(10) 0.0287(9) 0.0389(10) 0.0308(9) 0.0032(8) 0.0197(8) 0.0039(8)
C(11) 0.0258(8) 0.0176(7) 0.0268(8) 0.0013(6) 0.0130(7) 0.0049(6)
C(12) 0.0184(7) 0.0291(8) 0.0193(7) -0.0024(6) 0.0039(6) 0.0081(6)
C(13) 0.0159(7) 0.0170(7) 0.0174(7) -0.0016(5) 0.0045(5) 0.0042(5)
C(14) 0.0194(8) 0.0282(9) 0.0253(8) -0.0066(6) 0.0077(6) 0.0085(7)
C(15) 0.0188(7) 0.0226(8) 0.0220(7) -0.0033(6) 0.0081(6) 0.0096(6)
C(16) 0.0174(8) 0.0579(14) 0.0389(11) -0.0013(8) 0.0043(8) 0.0157(10)
C(17) 0.0482(12) 0.0325(10) 0.0361(11) -0.0215(9) 0.0117(9) 0.0077(8)
C(18) 0.0303(9) 0.0385(10) 0.0271(9) -0.0032(8) 0.0175(7) 0.0090(7)
C(19) 0.0314(9) 0.0279(9) 0.0362(10) 0.0008(7) 0.0103(8) 0.0198(8)
C(20) 0.0325(9) 0.0328(9) 0.0187(8) 0.0185(7) 0.0098(7) 0.0127(7)
C(21) 0.0153(7) 0.0191(7) 0.0175(7) 0.0047(5) 0.0047(5) 0.0049(6)
C(22) 0.0184(7) 0.0169(7) 0.0140(6) 0.0034(5) 0.0051(5) 0.0047(5)
C(23) 0.0155(6) 0.0135(6) 0.0151(6) 0.0013(5) 0.0040(5) 0.0036(5)
C(24) 0.0270(8) 0.0261(8) 0.0194(7) 0.0115(7) 0.0119(6) 0.0077(6)
C(25) 0.0167(7) 0.0205(7) 0.0170(7) 0.0068(6) 0.0052(5) 0.0074(6)
C(26) 0.0368(10) 0.0300(9) 0.0167(7) 0.0211(8) 0.0098(7) 0.0097(7)
C(27) 0.0163(7) 0.0209(7) 0.0174(7) 0.0084(6) 0.0075(5) 0.0082(6)
C(28) 0.121(2) 0.0315(11) 0.0404(12) 0.0220(13) 0.0465(15) 0.0217(10)
C(29) 0.0514(14) 0.098(2) 0.0244(10) 0.0591(15) 0.0073(9) 0.0126(11)
C(30) 0.0288(9) 0.0290(9) 0.0198(8) 0.0112(7) 0.0075(7) 0.0039(7)
C(31) 0.0331(10) 0.0353(10) 0.0579(13) 0.0134(8) 0.0322(10) 0.0224(10)
C(32) 0.0172(7) 0.0143(7) 0.0172(7) 0.0032(5) 0.0070(5) 0.0033(5)
C(33) 0.0215(7) 0.0169(7) 0.0187(7) 0.0072(6) 0.0070(6) 0.0057(6)
C(34) 0.0133(6) 0.0181(7) 0.0193(7) 0.0055(5) 0.0048(5) 0.0070(6)
C(35) 0.0261(8) 0.0275(9) 0.0250(8) 0.0136(7) 0.0111(7) 0.0065(7)
C(36) 0.0317(9) 0.0181(8) 0.0307(9) 0.0025(7) 0.0053(7) 0.0070(7)
C(37) 0.0161(7) 0.0236(8) 0.0211(7) 0.0025(6) 0.0039(6) 0.0065(6)
C(38) 0.0248(8) 0.0246(8) 0.0231(8) 0.0089(6) 0.0095(6) 0.0118(6)

loop_
_atom_type_symbol
_atom_type_description
_atom_type_scat_dispersion_real
_atom_type_scat_dispersion_imag
_atom_type_scat_source
H H 0.000 0.000
;
International Tables for Crystallography
(1992, Vol. C, Table 6.1.1.4)
;
N N 0.006 0.003
;
International Tables for Crystallography
(1992, Vol. C, Tables 4.2.6.8 and 6.1.1.4)
;
O O 0.011 0.006
;
International Tables for Crystallography
(1992, Vol. C, Tables 4.2.6.8 and 6.1.1.4)
;
C C 0.003 0.002
;
International Tables for Crystallography
(1992, Vol. C, Tables 4.2.6.8 and 6.1.1.4)
;

loop_
_geom_angle_atom_site_label_1
_geom_angle_atom_site_label_2
_geom_angle_atom_site_label_3
_geom_angle
_geom_angle_publ_flag
_geom_angle_site_symmetry_1
_geom_angle_site_symmetry_2
_geom_angle_site_symmetry_3
C(1) N(1) C(5) 117.72(16) ? . . .
O(1) N(2) C(6) 127.19(13) ? . . .
O(1) N(2) C(7) 120.77(17) ? . . .
C(6) N(2) C(7) 111.35(14) ? . . .
O(2) N(3) C(6) 126.62(13) ? . . .
O(2) N(3) C(8) 121.25(11) ? . . .
C(6) N(3) C(8) 111.71(15) ? . . .
O(3) N(4) C(13) 127.09(18) ? . . .
O(3) N(4) C(14) 121.31(14) ? . . .
C(13) N(4) C(14) 110.94(13) ? . . .
O(4) N(5) C(13) 126.65(16) ? . . .
O(4) N(5) C(15) 120.87(14) ? . . .
C(13) N(5) C(15) 112.29(11) ? . . .
C(20) N(6) C(24) 118.55(18) ? . . .
O(5) N(7) C(25) 126.98(16) ? . . .
O(5) N(7) C(26) 121.83(15) ? . . .
C(25) N(7) C(26) 110.68(12) ? . . .
O(6) N(8) C(25) 126.62(14) ? . . .
O(6) N(8) C(27) 120.68(13) ? . . .
C(25) N(8) C(27) 112.52(12) ? . . .
O(7) N(9) C(32) 127.26(15) ? . . .
O(7) N(9) C(33) 120.53(13) ? . . .
C(32) N(9) C(33) 111.45(15) ? . . .
O(8) N(10) C(32) 127.26(13) ? . . .
O(8) N(10) C(34) 120.39(12) ? . . .
C(32) N(10) C(34) 111.75(13) ? . . .
N(1) C(1) C(2) 123.8(2) ? . . .
C(1) C(2) C(3) 118.12(14) ? . . .
C(1) C(2) C(6) 120.35(18) ? . . .
C(3) C(2) C(6) 121.53(14) ? . . .
C(2) C(3) C(4) 118.46(14) ? . . .
C(3) C(4) C(5) 118.43(18) ? . . .
C(3) C(4) C(13) 122.00(14) ? . . .
C(5) C(4) C(13) 119.40(14) ? . . .
N(1) C(5) C(4) 123.50(15) ? . . .
N(2) C(6) N(3) 108.57(13) ? . . .
N(2) C(6) C(2) 125.04(14) ? . . .
N(3) C(6) C(2) 126.39(18) ? . . .
N(2) C(7) C(8) 100.82(14) ? . . .
N(2) C(7) C(9) 109.77(14) ? . . .
N(2) C(7) C(10) 106.05(12) ? . . .
C(8) C(7) C(9) 115.22(13) ? . . .
C(8) C(7) C(10) 113.43(16) ? . . .
C(9) C(7) C(10) 110.66(18) ? . . .
N(3) C(8) C(7) 100.45(11) ? . . .
N(3) C(8) C(11) 106.42(13) ? . . .
N(3) C(8) C(12) 110.75(15) ? . . .
C(7) C(8) C(11) 113.90(16) ? . . .
C(7) C(8) C(12) 114.80(15) ? . . .
C(11) C(8) C(12) 109.83(12) ? . . .
N(4) C(13) N(5) 108.59(17) ? . . .
N(4) C(13) C(4) 125.32(14) ? . . .
N(5) C(13) C(4) 125.77(12) ? . . .
N(4) C(14) C(15) 100.73(14) ? . . .
N(4) C(14) C(16) 105.20(18) ? . . .
N(4) C(14) C(17) 110.26(16) ? . . .
C(15) C(14) C(16) 113.73(14) ? . . .
C(15) C(14) C(17) 115.27(16) ? . . .
C(16) C(14) C(17) 110.69(16) ? . . .
N(5) C(15) C(14) 100.57(15) ? . . .
N(5) C(15) C(18) 109.62(14) ? . . .
N(5) C(15) C(19) 106.94(15) ? . . .
C(14) C(15) C(18) 114.76(14) ? . . .
C(14) C(15) C(19) 113.88(13) ? . . .
C(18) C(15) C(19) 110.31(17) ? . . .
N(6) C(20) C(21) 123.25(17) ? . . .
C(20) C(21) C(22) 118.45(16) ? . . .
C(20) C(21) C(25) 120.00(16) ? . . .
C(22) C(21) C(25) 121.36(16) ? . . .
C(21) C(22) C(23) 118.61(16) ? . . .
C(22) C(23) C(24) 118.24(15) ? . . .
C(22) C(23) C(32) 121.27(16) ? . . .
C(24) C(23) C(32) 120.49(16) ? . . .
N(6) C(24) C(23) 122.83(18) ? . . .
N(7) C(25) N(8) 108.46(14) ? . . .
N(7) C(25) C(21) 125.15(15) ? . . .
N(8) C(25) C(21) 126.13(14) ? . . .
N(7) C(26) C(27) 101.07(14) ? . . .
N(7) C(26) C(28) 105.41(19) ? . . .
N(7) C(26) C(29) 109.84(14) ? . . .
C(27) C(26) C(28) 113.02(14) ? . . .
C(27) C(26) C(29) 115.4(2) ? . . .
C(28) C(26) C(29) 111.1(2) ? . . .
N(8) C(27) C(26) 100.16(14) ? . . .
N(8) C(27) C(30) 110.09(12) ? . . .
N(8) C(27) C(31) 107.15(15) ? . . .
C(26) C(27) C(30) 114.78(15) ? . . .
C(26) C(27) C(31) 114.24(14) ? . . .
C(30) C(27) C(31) 109.73(16) ? . . .
N(9) C(32) N(10) 108.77(14) ? . . .
N(9) C(32) C(23) 125.37(15) ? . . .
N(10) C(32) C(23) 125.85(15) ? . . .
N(9) C(33) C(34) 100.73(12) ? . . .
N(9) C(33) C(35) 110.29(17) ? . . .
N(9) C(33) C(36) 105.35(12) ? . . .
C(34) C(33) C(35) 114.87(12) ? . . .
C(34) C(33) C(36) 113.98(17) ? . . .
C(35) C(33) C(36) 110.70(14) ? . . .
N(10) C(34) C(33) 100.54(11) ? . . .
N(10) C(34) C(37) 106.47(13) ? . . .
N(10) C(34) C(38) 109.93(15) ? . . .
C(33) C(34) C(37) 113.66(16) ? . . .
C(33) C(34) C(38) 115.10(14) ? . . .
C(37) C(34) C(38) 110.33(13) ? . . .
N(1) C(1) H(1) 118.13 ? . . .
C(2) C(1) H(1) 118.10 ? . . .
C(2) C(3) H(2) 120.78 ? . . .
C(4) C(3) H(2) 120.8 ? . . .
N(1) C(5) H(3) 118.2 ? . . .
C(4) C(5) H(3) 118.3 ? . . .
C(7) C(9) H(4) 109.4 ? . . .
C(7) C(9) H(5) 109.5 ? . . .
C(7) C(9) H(6) 109.5 ? . . .
H(4) C(9) H(5) 109.5 ? . . .
H(4) C(9) H(6) 109.5 ? . . .
H(5) C(9) H(6) 109.5 ? . . .
C(7) C(10) H(7) 109.5 ? . . .
C(7) C(10) H(8) 109.4 ? . . .
C(7) C(10) H(9) 109.5 ? . . .
H(7) C(10) H(8) 109.5 ? . . .
H(7) C(10) H(9) 109.5 ? . . .
H(8) C(10) H(9) 109.5 ? . . .
C(8) C(11) H(10) 109.5 ? . . .
C(8) C(11) H(11) 109.5 ? . . .
C(8) C(11) H(12) 109.4 ? . . .
H(10) C(11) H(11) 109.5 ? . . .
H(10) C(11) H(12) 109.5 ? . . .
H(11) C(11) H(12) 109.5 ? . . .
C(8) C(12) H(13) 109.5 ? . . .
C(8) C(12) H(14) 109.4 ? . . .
C(8) C(12) H(15) 109.46 ? . . .
H(13) C(12) H(14) 109.5 ? . . .
H(13) C(12) H(15) 109.5 ? . . .
H(14) C(12) H(15) 109.5 ? . . .
C(14) C(16) H(16) 109.4 ? . . .
C(14) C(16) H(17) 109.4 ? . . .
C(14) C(16) H(18) 109.5 ? . . .
H(16) C(16) H(17) 109.5 ? . . .
H(16) C(16) H(18) 109.5 ? . . .
H(17) C(16) H(18) 109.5 ? . . .
C(14) C(17) H(19) 109.4 ? . . .
C(14) C(17) H(20) 109.5 ? . . .
C(14) C(17) H(21) 109.5 ? . . .
H(19) C(17) H(20) 109.5 ? . . .
H(19) C(17) H(21) 109.5 ? . . .
H(20) C(17) H(21) 109.5 ? . . .
C(15) C(18) H(22) 109.5 ? . . .
C(15) C(18) H(23) 109.5 ? . . .
C(15) C(18) H(24) 109.4 ? . . .
H(22) C(18) H(23) 109.5 ? . . .
H(22) C(18) H(24) 109.5 ? . . .
H(23) C(18) H(24) 109.5 ? . . .
C(15) C(19) H(25) 109.4 ? . . .
C(15) C(19) H(26) 109.5 ? . . .
C(15) C(19) H(27) 109.5 ? . . .
H(25) C(19) H(26) 109.5 ? . . .
H(25) C(19) H(27) 109.5 ? . . .
H(26) C(19) H(27) 109.5 ? . . .
N(6) C(20) H(28) 118.4 ? . . .
C(21) C(20) H(28) 118.4 ? . . .
C(21) C(22) H(29) 120.7 ? . . .
C(23) C(22) H(29) 120.66 ? . . .
N(6) C(24) H(30) 118.6 ? . . .
C(23) C(24) H(30) 118.6 ? . . .
C(26) C(28) H(31) 109.4 ? . . .
C(26) C(28) H(32) 109.5 ? . . .
C(26) C(28) H(33) 109.4 ? . . .
H(31) C(28) H(32) 109.5 ? . . .
H(31) C(28) H(33) 109.5 ? . . .
H(32) C(28) H(33) 109.5 ? . . .
C(26) C(29) H(34) 109.5 ? . . .
C(26) C(29) H(35) 109.4 ? . . .
C(26) C(29) H(36) 109.6 ? . . .
H(34) C(29) H(35) 109.5 ? . . .
H(34) C(29) H(36) 109.5 ? . . .
H(35) C(29) H(36) 109.5 ? . . .
C(27) C(30) H(37) 109.5 ? . . .
C(27) C(30) H(38) 109.5 ? . . .
C(27) C(30) H(39) 109.4 ? . . .
H(37) C(30) H(38) 109.5 ? . . .
H(37) C(30) H(39) 109.5 ? . . .
H(38) C(30) H(39) 109.5 ? . . .
C(27) C(31) H(40) 109.5 ? . . .
C(27) C(31) H(41) 109.4 ? . . .
C(27) C(31) H(42) 109.4 ? . . .
H(40) C(31) H(41) 109.5 ? . . .
H(40) C(31) H(42) 109.5 ? . . .
H(41) C(31) H(42) 109.5 ? . . .
C(33) C(35) H(43) 109.4 ? . . .
C(33) C(35) H(44) 109.5 ? . . .
C(33) C(35) H(45) 109.5 ? . . .
H(43) C(35) H(44) 109.5 ? . . .
H(43) C(35) H(45) 109.5 ? . . .
H(44) C(35) H(45) 109.5 ? . . .
C(33) C(36) H(46) 109.4 ? . . .
C(33) C(36) H(47) 109.5 ? . . .
C(33) C(36) H(48) 109.5 ? . . .
H(46) C(36) H(47) 109.5 ? . . .
H(46) C(36) H(48) 109.5 ? . . .
H(47) C(36) H(48) 109.5 ? . . .
C(34) C(37) H(49) 109.5 ? . . .
C(34) C(37) H(50) 109.5 ? . . .
C(34) C(37) H(51) 109.5 ? . . .
H(49) C(37) H(50) 109.5 ? . . .
H(49) C(37) H(51) 109.5 ? . . .
H(50) C(37) H(51) 109.5 ? . . .
C(34) C(38) H(52) 109.6 ? . . .
C(34) C(38) H(53) 109.5 ? . . .
C(34) C(38) H(54) 109.3 ? . . .
H(52) C(38) H(53) 109.5 ? . . .
H(52) C(38) H(54) 109.5 ? . . .
H(53) C(38) H(54) 109.5 ? . . .

loop_
_geom_bond_atom_site_label_1
_geom_bond_atom_site_label_2
_geom_bond_distance
_geom_bond_publ_flag
_geom_bond_site_symmetry_1
_geom_bond_site_symmetry_2
O(1) N(2) 1.268(2) ? . .
O(2) N(3) 1.275(2) ? . .
O(3) N(4) 1.2752(17) ? . .
O(4) N(5) 1.2773(13) ? . .
O(5) N(7) 1.2729(18) ? . .
O(6) N(8) 1.2818(18) ? . .
O(7) N(9) 1.275(2) ? . .
O(8) N(10) 1.2761(18) ? . .
N(1) C(1) 1.335(2) ? . .
N(1) C(5) 1.331(3) ? . .
N(2) C(6) 1.353(2) ? . .
N(2) C(7) 1.5068(18) ? . .
N(3) C(6) 1.3540(18) ? . .
N(3) C(8) 1.508(2) ? . .
N(4) C(13) 1.3595(19) ? . .
N(4) C(14) 1.504(2) ? . .
N(5) C(13) 1.344(2) ? . .
N(5) C(15) 1.507(2) ? . .
N(6) C(20) 1.330(2) ? . .
N(6) C(24) 1.334(2) ? . .
N(7) C(25) 1.364(2) ? . .
N(7) C(26) 1.505(2) ? . .
N(8) C(25) 1.340(2) ? . .
N(8) C(27) 1.510(2) ? . .
N(9) C(32) 1.354(2) ? . .
N(9) C(33) 1.507(2) ? . .
N(10) C(32) 1.349(2) ? . .
N(10) C(34) 1.510(2) ? . .
C(1) C(2) 1.400(2) ? . .
C(2) C(3) 1.399(2) ? . .
C(2) C(6) 1.463(2) ? . .
C(3) C(4) 1.399(2) ? . .
C(4) C(5) 1.401(2) ? . .
C(4) C(13) 1.459(2) ? . .
C(7) C(8) 1.547(2) ? . .
C(7) C(9) 1.523(3) ? . .
C(7) C(10) 1.525(2) ? . .
C(8) C(11) 1.534(2) ? . .
C(8) C(12) 1.521(2) ? . .
C(14) C(15) 1.551(2) ? . .
C(14) C(16) 1.529(2) ? . .
C(14) C(17) 1.520(2) ? . .
C(15) C(18) 1.521(2) ? . .
C(15) C(19) 1.521(2) ? . .
C(20) C(21) 1.396(2) ? . .
C(21) C(22) 1.396(2) ? . .
C(21) C(25) 1.466(2) ? . .
C(22) C(23) 1.400(2) ? . .
C(23) C(24) 1.405(2) ? . .
C(23) C(32) 1.465(2) ? . .
C(26) C(27) 1.546(2) ? . .
C(26) C(28) 1.525(3) ? . .
C(26) C(29) 1.505(3) ? . .
C(27) C(30) 1.5142(19) ? . .
C(27) C(31) 1.516(3) ? . .
C(33) C(34) 1.550(2) ? . .
C(33) C(35) 1.513(2) ? . .
C(33) C(36) 1.525(2) ? . .
C(34) C(37) 1.528(2) ? . .
C(34) C(38) 1.519(3) ? . .
C(1) H(1) 0.950 ? . .
C(3) H(2) 0.950 ? . .
C(5) H(3) 0.950 ? . .
C(9) H(4) 0.950 ? . .
C(9) H(5) 0.950 ? . .
C(9) H(6) 0.950 ? . .
C(10) H(7) 0.950 ? . .
C(10) H(8) 0.950 ? . .
C(10) H(9) 0.950 ? . .
C(11) H(10) 0.950 ? . .
C(11) H(11) 0.950 ? . .
C(11) H(12) 0.950 ? . .
C(12) H(13) 0.950 ? . .
C(12) H(14) 0.950 ? . .
C(12) H(15) 0.950 ? . .
C(16) H(16) 0.950 ? . .
C(16) H(17) 0.950 ? . .
C(16) H(18) 0.950 ? . .
C(17) H(19) 0.950 ? . .
C(17) H(20) 0.950 ? . .
C(17) H(21) 0.950 ? . .
C(18) H(22) 0.950 ? . .
C(18) H(23) 0.950 ? . .
C(18) H(24) 0.950 ? . .
C(19) H(25) 0.950 ? . .
C(19) H(26) 0.950 ? . .
C(19) H(27) 0.950 ? . .
C(20) H(28) 0.950 ? . .
C(22) H(29) 0.950 ? . .
C(24) H(30) 0.950 ? . .
C(28) H(31) 0.950 ? . .
C(28) H(32) 0.950 ? . .
C(28) H(33) 0.950 ? . .
C(29) H(34) 0.950 ? . .
C(29) H(35) 0.950 ? . .
C(29) H(36) 0.950 ? . .
C(30) H(37) 0.950 ? . .
C(30) H(38) 0.950 ? . .
C(30) H(39) 0.950 ? . .
C(31) H(40) 0.950 ? . .
C(31) H(41) 0.950 ? . .
C(31) H(42) 0.950 ? . .
C(35) H(43) 0.950 ? . .
C(35) H(44) 0.950 ? . .
C(35) H(45) 0.950 ? . .
C(36) H(46) 0.950 ? . .
C(36) H(47) 0.950 ? . .
C(36) H(48) 0.950 ? . .
C(37) H(49) 0.950 ? . .
C(37) H(50) 0.950 ? . .
C(37) H(51) 0.950 ? . .
C(38) H(52) 0.950 ? . .
C(38) H(53) 0.950 ? . .
C(38) H(54) 0.950 ? . .

loop_
_geom_contact_atom_site_label_1
_geom_contact_atom_site_label_2
_geom_contact_distance
_geom_contact_publ_flag
_geom_contact_site_symmetry_1
_geom_contact_site_symmetry_2
O(1) C(10) 3.424(3) ? . 66502
O(1) C(30) 3.406(2) ? . 66502
O(2) C(29) 3.405(3) ? . 45501
O(2) C(38) 3.523(2) ? . 54501
O(3) C(4) 3.554(2) ? . 55502
O(3) C(37) 3.393(2) ? . 56502
O(3) C(38) 3.5767(17) ? . 56502
O(4) C(28) 3.467(3) ? . 45501
O(4) C(30) 3.409(2) ? . 45501
O(4) C(35) 3.3768(19) ? . 54501
O(5) C(18) 3.362(2) ? . 66602
O(5) C(22) 3.497(2) ? . 77602
O(6) C(9) 3.456(2) ? . .
O(6) C(10) 3.568(2) ? . .
O(7) N(6) 3.541(2) ? . 67602
O(7) C(12) 3.511(2) ? . 67602
O(7) C(24) 3.457(2) ? . 67602
O(7) C(29) 3.545(3) ? . 77602
O(8) C(9) 3.2855(19) ? . .
O(8) C(18) 3.419(2) ? . 66501
N(1) N(2) 3.588(2) ? . 56502
N(1) C(6) 3.540(2) ? . 56502
N(1) C(31) 3.589(3) ? . 66502
N(2) N(1) 3.588(2) ? . 56502
N(6) O(7) 3.541(2) ? . 67602
N(6) C(35) 3.527(3) ? . 67602
C(1) C(1) 3.179(2) ? . 56502
C(1) C(2) 3.581(2) ? . 56502
C(2) C(1) 3.581(2) ? . 56502
C(4) O(3) 3.554(2) ? . 55502
C(6) N(1) 3.540(2) ? . 56502
C(9) O(6) 3.456(2) ? . .
C(9) O(8) 3.2855(19) ? . .
C(10) O(1) 3.424(3) ? . 66502
C(10) O(6) 3.568(2) ? . .
C(12) O(7) 3.511(2) ? . 67602
C(18) O(5) 3.362(2) ? . 66602
C(18) O(8) 3.419(2) ? . 44501
C(22) O(5) 3.497(2) ? . 77602
C(24) O(7) 3.457(2) ? . 67602
C(28) O(4) 3.467(3) ? . 65501
C(29) O(2) 3.405(3) ? . 65501
C(29) O(7) 3.545(3) ? . 77602
C(30) O(1) 3.406(2) ? . 66502
C(30) O(4) 3.409(2) ? . 65501
C(31) N(1) 3.589(3) ? . 66502
C(35) O(4) 3.3768(19) ? . 56501
C(35) N(6) 3.527(3) ? . 67602
C(37) O(3) 3.393(2) ? . 56502
C(38) O(2) 3.523(2) ? . 56501
C(38) O(3) 3.5767(17) ? . 56502
O(1) H(5) 3.566 ? . 66502
O(1) H(7) 3.044 ? . 66502
O(1) H(9) 2.915 ? . 66502
O(1) H(37) 2.589 ? . 66502
O(1) H(38) 3.591 ? . 66502
O(2) H(35) 2.830 ? . 45501
O(2) H(36) 3.108 ? . 45501
O(2) H(39) 3.568 ? . 45501
O(2) H(40) 2.748 ? . 45501
O(2) H(43) 2.847 ? . 54501
O(2) H(47) 3.026 ? . 54501
O(2) H(52) 2.627 ? . 54501
O(3) H(50) 3.292 ? . 56502
O(3) H(51) 2.704 ? . 56502
O(3) H(54) 2.828 ? . 56502
O(4) H(33) 2.548 ? . 45501
O(4) H(35) 3.074 ? . 45501
O(4) H(38) 3.457 ? . 45501
O(4) H(39) 2.597 ? . 45501
O(4) H(43) 2.725 ? . 54501
O(4) H(44) 3.165 ? . 54501
O(4) H(50) 2.800 ? . 54501
O(5) H(22) 3.555 ? . 66602
O(5) H(24) 2.520 ? . 66602
O(5) H(29) 3.5821 ? . 77602
O(5) H(32) 3.467 ? . 76602
O(6) H(5) 3.381 ? . .
O(6) H(6) 2.858 ? . .
O(6) H(9) 2.761 ? . .
O(6) H(14) 2.734 ? . .
O(6) H(19) 2.830 ? . 66501
O(6) H(26) 2.930 ? . 66501
O(7) H(11) 3.476 ? . 67602
O(7) H(12) 3.463 ? . 67602
O(7) H(13) 2.571 ? . 67602
O(7) H(30) 3.477 ? . 67602
O(7) H(34) 3.434 ? . 77602
O(7) H(36) 2.888 ? . 77602
O(8) H(4) 3.386 ? . .
O(8) H(6) 2.440 ? . .
O(8) H(10) 3.433 ? . .
O(8) H(12) 3.021 ? . .
O(8) H(16) 3.240 ? . 66501
O(8) H(19) 3.447 ? . 66501
O(8) H(22) 2.479 ? . 66501
N(1) H(1) 3.371 ? . 56502
N(1) H(10) 3.073 ? . 56502
N(1) H(21) 3.216 ? . 55502
N(1) H(27) 2.989 ? . 55502
N(1) H(40) 3.314 ? . 66502
N(1) H(41) 2.976 ? . 66502
N(3) H(40) 3.078 ? . 45501
N(3) H(47) 3.577 ? . 54501
N(3) H(52) 2.936 ? . 54501
N(5) H(33) 3.367 ? . 45501
N(5) H(39) 3.136 ? . 45501
N(5) H(50) 3.101 ? . 54501
N(6) H(25) 3.193 ? . 66602
N(6) H(26) 3.498 ? . 66602
N(6) H(42) 2.880 ? . 77602
N(6) H(44) 2.678 ? . 67602
N(6) H(49) 2.907 ? . 67602
N(8) H(9) 3.4337 ? . .
N(8) H(14) 2.982 ? . .
N(8) H(26) 3.283 ? . 66501
N(9) H(30) 3.496 ? . 67602
N(9) H(34) 3.469 ? . 77602
N(9) H(36) 3.413 ? . 77602
N(10) H(6) 3.499 ? . .
N(10) H(12) 3.123 ? . .
N(10) H(22) 3.054 ? . 66501
C(1) H(1) 3.068 ? . 56502
C(1) H(21) 2.969 ? . 55502
C(1) H(27) 3.563 ? . 55502
C(1) H(37) 3.297 ? . 66502
C(1) H(41) 3.363 ? . 66502
C(2) H(1) 3.298 ? . 56502
C(2) H(21) 3.111 ? . 55502
C(3) H(21) 3.474 ? . 55502
C(3) H(39) 3.061 ? . 45501
C(3) H(52) 3.230 ? . 54501
C(4) H(39) 3.337 ? . 45501
C(5) H(4) 3.288 ? . 56502
C(5) H(10) 3.242 ? . 56502
C(5) H(21) 3.510 ? . 55502
C(5) H(27) 3.302 ? . 55502
C(5) H(51) 3.412 ? . 56502
C(6) H(40) 3.589 ? . 45501
C(6) H(52) 3.360 ? . 54501
C(9) H(7) 3.374 ? . 66502
C(9) H(19) 3.429 ? . 66501
C(10) H(5) 3.511 ? . 66502
C(10) H(7) 3.539 ? . 66502
C(10) H(37) 3.456 ? . .
C(10) H(38) 3.094 ? . .
C(11) H(30) 3.434 ? . 67602
C(11) H(40) 3.040 ? . 45501
C(11) H(42) 3.536 ? . 45501
C(11) H(49) 3.181 ? . .
C(11) H(51) 3.299 ? . .
C(12) H(47) 2.947 ? . 54501
C(13) H(39) 3.487 ? . 45501
C(13) H(50) 3.554 ? . 54501
C(16) H(16) 3.336 ? . 45502
C(16) H(18) 3.511 ? . 45502
C(16) H(20) 3.372 ? . 45502
C(16) H(53) 3.558 ? . 44501
C(16) H(54) 3.400 ? . 44501
C(17) H(5) 3.372 ? . 44501
C(18) H(29) 3.566 ? . 44501
C(18) H(33) 3.050 ? . 45501
C(18) H(53) 3.481 ? . 44501
C(19) H(28) 3.444 ? . 66602
C(19) H(41) 2.846 ? . 44501
C(19) H(42) 3.553 ? . 44501
C(19) H(49) 3.465 ? . 54501
C(19) H(50) 3.180 ? . 54501
C(20) H(24) 3.597 ? . 66602
C(20) H(25) 3.496 ? . 66602
C(20) H(26) 3.507 ? . 66602
C(20) H(42) 3.600 ? . 77602
C(20) H(44) 2.969 ? . 67602
C(21) H(14) 3.277 ? . .
C(22) H(12) 3.460 ? . .
C(22) H(14) 3.288 ? . .
C(23) H(12) 3.284 ? . .
C(23) H(30) 3.573 ? . 67602
C(24) H(30) 3.302 ? . 67602
C(24) H(36) 3.347 ? . 77602
C(24) H(42) 3.036 ? . 77602
C(24) H(49) 3.539 ? . 67602
C(25) H(14) 3.249 ? . .
C(28) H(23) 3.074 ? . 65501
C(28) H(32) 3.061 ? . 76602
C(29) H(43) 3.265 ? . 64501
C(29) H(45) 3.587 ? . 64501
C(29) H(48) 3.006 ? . 77602
C(30) H(1) 3.233 ? . 66502
C(30) H(9) 2.942 ? . .
C(31) H(1) 3.574 ? . 66502
C(31) H(11) 2.754 ? . 65501
C(31) H(26) 3.167 ? . 66501
C(31) H(27) 3.355 ? . 66501
C(32) H(12) 3.216 ? . .
C(32) H(30) 3.523 ? . 67602
C(35) H(28) 3.571 ? . 67602
C(35) H(35) 3.063 ? . 46501
C(35) H(46) 3.277 ? . 68602
C(36) H(15) 2.989 ? . 56501
C(36) H(34) 3.041 ? . 77602
C(36) H(45) 3.200 ? . 68602
C(36) H(46) 3.098 ? . 68602
C(37) H(3) 3.356 ? . 56502
C(37) H(10) 3.197 ? . .
C(37) H(12) 3.396 ? . .
C(37) H(25) 2.861 ? . 56501
C(38) H(2) 3.462 ? . 56501
C(38) H(8) 3.583 ? . 56501
C(38) H(15) 3.454 ? . 56501
C(38) H(16) 3.356 ? . 66501
C(38) H(22) 3.539 ? . 66501
H(1) N(1) 3.371 ? . 56502
H(1) C(1) 3.068 ? . 56502
H(1) C(2) 3.298 ? . 56502
H(1) C(30) 3.233 ? . 66502
H(1) C(31) 3.574 ? . 66502
H(1) H(1) 3.244 ? . 56502
H(1) H(21) 3.274 ? . 55502
H(1) H(37) 2.441 ? . 66502
H(1) H(39) 3.264 ? . 66502
H(1) H(40) 3.360 ? . 66502
H(1) H(41) 3.065 ? . 66502
H(2) C(38) 3.462 ? . 54501
H(2) H(39) 2.937 ? . 45501
H(2) H(43) 3.116 ? . 54501
H(2) H(50) 2.960 ? . 54501
H(2) H(52) 2.621 ? . 54501
H(3) C(37) 3.356 ? . 56502
H(3) H(4) 2.725 ? . 56502
H(3) H(10) 2.740 ? . 56502
H(3) H(27) 3.395 ? . 55502
H(3) H(50) 3.496 ? . 56502
H(3) H(51) 2.539 ? . 56502
H(4) O(8) 3.386 ? . .
H(4) C(5) 3.288 ? . 56502
H(4) H(3) 2.725 ? . 56502
H(4) H(7) 3.570 ? . 66502
H(4) H(18) 3.036 ? . 56502
H(4) H(51) 3.329 ? . .
H(5) O(1) 3.566 ? . 66502
H(5) O(6) 3.381 ? . .
H(5) C(10) 3.511 ? . 66502
H(5) C(17) 3.372 ? . 66501
H(5) H(7) 2.579 ? . 66502
H(5) H(18) 3.389 ? . 56502
H(5) H(19) 2.916 ? . 66501
H(5) H(20) 2.985 ? . 66501
H(6) O(6) 2.858 ? . .
H(6) O(8) 2.440 ? . .
H(6) N(10) 3.499 ? . .
H(6) H(19) 3.075 ? . 66501
H(6) H(29) 3.1448 ? . .
H(6) H(51) 3.582 ? . .
H(7) O(1) 3.044 ? . 66502
H(7) C(9) 3.374 ? . 66502
H(7) C(10) 3.539 ? . 66502
H(7) H(4) 3.570 ? . 66502
H(7) H(5) 2.579 ? . 66502
H(7) H(7) 2.963 ? . 66502
H(7) H(9) 3.502 ? . 66502
H(7) H(38) 3.548 ? . .
H(8) C(38) 3.583 ? . 54501
H(8) H(17) 3.353 ? . 65501
H(8) H(38) 2.910 ? . .
H(8) H(52) 3.322 ? . 54501
H(8) H(53) 3.092 ? . 54501
H(9) O(1) 2.915 ? . 66502
H(9) O(6) 2.761 ? . .
H(9) N(8) 3.4337 ? . .
H(9) C(30) 2.942 ? . .
H(9) H(7) 3.502 ? . 66502
H(9) H(37) 2.595 ? . .
H(9) H(38) 2.468 ? . .
H(10) O(8) 3.433 ? . .
H(10) N(1) 3.073 ? . 56502
H(10) C(5) 3.242 ? . 56502
H(10) C(37) 3.197 ? . .
H(10) H(3) 2.740 ? . 56502
H(10) H(40) 3.263 ? . 45501
H(10) H(49) 2.899 ? . .
H(10) H(51) 2.637 ? . .
H(11) O(7) 3.476 ? . 67602
H(11) C(31) 2.754 ? . 45501
H(11) H(30) 3.016 ? . 67602
H(11) H(36) 3.077 ? . 45501
H(11) H(40) 2.171 ? . 45501
H(11) H(41) 3.076 ? . 45501
H(11) H(42) 2.633 ? . 45501
H(11) H(49) 3.256 ? . .
H(12) O(7) 3.463 ? . 67602
H(12) O(8) 3.021 ? . .
H(12) N(10) 3.123 ? . .
H(12) C(22) 3.460 ? . .
H(12) C(23) 3.284 ? . .
H(12) C(32) 3.216 ? . .
H(12) C(37) 3.396 ? . .
H(12) H(29) 3.461 ? . .
H(12) H(30) 2.962 ? . 67602
H(12) H(49) 2.869 ? . .
H(12) H(51) 3.177 ? . .
H(13) O(7) 2.571 ? . 67602
H(13) H(45) 3.427 ? . 67602
H(13) H(46) 3.478 ? . 54501
H(13) H(47) 3.028 ? . 54501
H(14) O(6) 2.734 ? . .
H(14) N(8) 2.982 ? . .
H(14) C(21) 3.277 ? . .
H(14) C(22) 3.288 ? . .
H(14) C(25) 3.249 ? . .
H(14) H(29) 3.287 ? . .
H(14) H(31) 3.193 ? . .
H(14) H(38) 3.351 ? . .
H(14) H(47) 3.557 ? . 54501
H(15) C(36) 2.989 ? . 54501
H(15) C(38) 3.454 ? . 54501
H(15) H(31) 3.374 ? . .
H(15) H(46) 3.209 ? . 54501
H(15) H(47) 2.115 ? . 54501
H(15) H(48) 3.360 ? . 54501
H(15) H(52) 3.063 ? . 54501
H(15) H(53) 2.967 ? . 54501
H(16) O(8) 3.240 ? . 44501
H(16) C(16) 3.336 ? . 45502
H(16) C(38) 3.356 ? . 44501
H(16) H(16) 3.018 ? . 45502
H(16) H(18) 2.810 ? . 45502
H(16) H(20) 3.060 ? . 45502
H(16) H(53) 3.165 ? . 44501
H(16) H(54) 2.691 ? . 44501
H(17) H(8) 3.353 ? . 45501
H(17) H(38) 3.516 ? . 45501
H(17) H(53) 3.053 ? . 44501
H(17) H(54) 3.281 ? . 44501
H(18) C(16) 3.511 ? . 45502
H(18) H(4) 3.036 ? . 56502
H(18) H(5) 3.389 ? . 56502
H(18) H(16) 2.810 ? . 45502
H(18) H(18) 3.391 ? . 45502
H(18) H(20) 2.929 ? . 45502
H(19) O(6) 2.830 ? . 44501
H(19) O(8) 3.447 ? . 44501
H(19) C(9) 3.429 ? . 44501
H(19) H(5) 2.916 ? . 44501
H(19) H(6) 3.075 ? . 44501
H(19) H(41) 3.538 ? . 44501
H(20) C(16) 3.372 ? . 45502
H(20) H(5) 2.985 ? . 44501
H(20) H(16) 3.060 ? . 45502
H(20) H(18) 2.929 ? . 45502
H(20) H(54) 3.328 ? . 56502
H(21) N(1) 3.216 ? . 55502
H(21) C(1) 2.969 ? . 55502
H(21) C(2) 3.111 ? . 55502
H(21) C(3) 3.474 ? . 55502
H(21) C(5) 3.510 ? . 55502
H(21) H(1) 3.274 ? . 55502
H(22) O(5) 3.555 ? . 66602
H(22) O(8) 2.479 ? . 44501
H(22) N(10) 3.054 ? . 44501
H(22) C(38) 3.539 ? . 44501
H(22) H(29) 2.955 ? . 44501
H(22) H(53) 2.916 ? . 44501
H(22) H(54) 3.495 ? . 44501
H(23) C(28) 3.074 ? . 45501
H(23) H(31) 2.968 ? . 45501
H(23) H(32) 3.487 ? . 45501
H(23) H(33) 2.401 ? . 45501
H(23) H(38) 3.105 ? . 45501
H(23) H(39) 3.528 ? . 45501
H(23) H(53) 3.164 ? . 44501
H(24) O(5) 2.520 ? . 66602
H(24) C(20) 3.597 ? . 66602
H(24) H(28) 2.705 ? . 66602
H(24) H(29) 3.346 ? . 44501
H(24) H(33) 2.911 ? . 45501
H(25) N(6) 3.193 ? . 66602
H(25) C(20) 3.496 ? . 66602
H(25) C(37) 2.861 ? . 54501
H(25) H(28) 3.039 ? . 66602
H(25) H(41) 3.154 ? . 44501
H(25) H(42) 3.535 ? . 44501
H(25) H(44) 2.960 ? . 54501
H(25) H(49) 2.612 ? . 54501
H(25) H(50) 2.350 ? . 54501
H(25) H(51) 3.242 ? . 54501
H(26) O(6) 2.930 ? . 44501
H(26) N(6) 3.498 ? . 66602
H(26) N(8) 3.283 ? . 44501
H(26) C(20) 3.507 ? . 66602
H(26) C(31) 3.167 ? . 44501
H(26) H(28) 3.045 ? . 66602
H(26) H(29) 3.244 ? . 44501
H(26) H(41) 2.500 ? . 44501
H(26) H(42) 3.059 ? . 44501
H(27) N(1) 2.989 ? . 55502
H(27) C(1) 3.563 ? . 55502
H(27) C(5) 3.302 ? . 55502
H(27) C(31) 3.355 ? . 44501
H(27) H(3) 3.395 ? . 55502
H(27) H(41) 2.471 ? . 44501
H(27) H(42) 3.510 ? . 44501
H(27) H(49) 3.578 ? . 54501
H(27) H(50) 3.342 ? . 54501
H(28) C(19) 3.444 ? . 66602
H(28) C(35) 3.571 ? . 67602
H(28) H(24) 2.705 ? . 66602
H(28) H(25) 3.039 ? . 66602
H(28) H(26) 3.045 ? . 66602
H(28) H(44) 2.781 ? . 67602
H(28) H(45) 3.579 ? . 67602
H(29) O(5) 3.5821 ? . 77602
H(29) C(18) 3.566 ? . 66501
H(29) H(6) 3.1448 ? . .
H(29) H(12) 3.461 ? . .
H(29) H(14) 3.287 ? . .
H(29) H(22) 2.955 ? . 66501
H(29) H(24) 3.346 ? . 66501
H(29) H(26) 3.244 ? . 66501
H(30) O(7) 3.477 ? . 67602
H(30) N(9) 3.496 ? . 67602
H(30) C(11) 3.434 ? . 67602
H(30) C(23) 3.573 ? . 67602
H(30) C(24) 3.302 ? . 67602
H(30) C(32) 3.523 ? . 67602
H(30) H(11) 3.016 ? . 67602
H(30) H(12) 2.962 ? . 67602
H(30) H(30) 2.944 ? . 67602
H(30) H(36) 3.162 ? . 77602
H(30) H(42) 3.065 ? . 77602
H(30) H(49) 3.302 ? . 67602
H(31) H(14) 3.193 ? . .
H(31) H(15) 3.374 ? . .
H(31) H(23) 2.968 ? . 65501
H(31) H(32) 3.498 ? . 76602
H(32) O(5) 3.467 ? . 76602
H(32) C(28) 3.061 ? . 76602
H(32) H(23) 3.487 ? . 65501
H(32) H(31) 3.498 ? . 76602
H(32) H(32) 2.115 ? . 76602
H(32) H(33) 3.437 ? . 76602
H(32) H(34) 3.507 ? . 76602
H(33) O(4) 2.548 ? . 65501
H(33) N(5) 3.367 ? . 65501
H(33) C(18) 3.050 ? . 65501
H(33) H(23) 2.401 ? . 65501
H(33) H(24) 2.911 ? . 65501
H(33) H(32) 3.437 ? . 76602
H(34) O(7) 3.434 ? . 77602
H(34) N(9) 3.469 ? . 77602
H(34) C(36) 3.041 ? . 77602
H(34) H(32) 3.507 ? . 76602
H(34) H(43) 3.476 ? . 64501
H(34) H(45) 3.369 ? . 64501
H(34) H(46) 3.140 ? . 77602
H(34) H(48) 2.196 ? . 77602
H(35) O(2) 2.830 ? . 65501
H(35) O(4) 3.074 ? . 65501
H(35) C(35) 3.063 ? . 64501
H(35) H(43) 2.375 ? . 64501
H(35) H(44) 3.544 ? . 64501
H(35) H(45) 2.945 ? . 64501
H(35) H(48) 3.292 ? . 77602
H(36) O(2) 3.108 ? . 65501
H(36) O(7) 2.888 ? . 77602
H(36) N(9) 3.413 ? . 77602
H(36) C(24) 3.347 ? . 77602
H(36) H(11) 3.077 ? . 65501
H(36) H(30) 3.162 ? . 77602
H(36) H(48) 3.179 ? . 77602
H(37) O(1) 2.589 ? . 66502
H(37) C(1) 3.297 ? . 66502
H(37) C(10) 3.456 ? . .
H(37) H(1) 2.441 ? . 66502
H(37) H(9) 2.595 ? . .
H(38) O(1) 3.591 ? . 66502
H(38) O(4) 3.457 ? . 65501
H(38) C(10) 3.094 ? . .
H(38) H(7) 3.548 ? . .
H(38) H(8) 2.910 ? . .
H(38) H(9) 2.468 ? . .
H(38) H(14) 3.351 ? . .
H(38) H(17) 3.516 ? . 65501
H(38) H(23) 3.105 ? . 65501
H(39) O(2) 3.568 ? . 65501
H(39) O(4) 2.597 ? . 65501
H(39) N(5) 3.136 ? . 65501
H(39) C(3) 3.061 ? . 65501
H(39) C(4) 3.337 ? . 65501
H(39) C(13) 3.487 ? . 65501
H(39) H(1) 3.264 ? . 66502
H(39) H(2) 2.937 ? . 65501
H(39) H(23) 3.528 ? . 65501
H(40) O(2) 2.748 ? . 65501
H(40) N(1) 3.314 ? . 66502
H(40) N(3) 3.078 ? . 65501
H(40) C(6) 3.589 ? . 65501
H(40) C(11) 3.040 ? . 65501
H(40) H(1) 3.360 ? . 66502
H(40) H(10) 3.263 ? . 65501
H(40) H(11) 2.171 ? . 65501
H(41) N(1) 2.976 ? . 66502
H(41) C(1) 3.363 ? . 66502
H(41) C(19) 2.846 ? . 66501
H(41) H(1) 3.065 ? . 66502
H(41) H(11) 3.076 ? . 65501
H(41) H(19) 3.538 ? . 66501
H(41) H(25) 3.154 ? . 66501
H(41) H(26) 2.500 ? . 66501
H(41) H(27) 2.471 ? . 66501
H(42) N(6) 2.880 ? . 77602
H(42) C(11) 3.536 ? . 65501
H(42) C(19) 3.553 ? . 66501
H(42) C(20) 3.600 ? . 77602
H(42) C(24) 3.036 ? . 77602
H(42) H(11) 2.633 ? . 65501
H(42) H(25) 3.535 ? . 66501
H(42) H(26) 3.059 ? . 66501
H(42) H(27) 3.510 ? . 66501
H(42) H(30) 3.065 ? . 77602
H(43) O(2) 2.847 ? . 56501
H(43) O(4) 2.725 ? . 56501
H(43) C(29) 3.265 ? . 46501
H(43) H(2) 3.116 ? . 56501
H(43) H(34) 3.476 ? . 46501
H(43) H(35) 2.375 ? . 46501
H(43) H(46) 3.519 ? . 68602
H(44) O(4) 3.165 ? . 56501
H(44) N(6) 2.678 ? . 67602
H(44) C(20) 2.969 ? . 67602
H(44) H(25) 2.960 ? . 56501
H(44) H(28) 2.781 ? . 67602
H(44) H(35) 3.544 ? . 46501
H(45) C(29) 3.587 ? . 46501
H(45) C(36) 3.200 ? . 68602
H(45) H(13) 3.427 ? . 67602
H(45) H(28) 3.579 ? . 67602
H(45) H(34) 3.369 ? . 46501
H(45) H(35) 2.945 ? . 46501
H(45) H(46) 2.469 ? . 68602
H(45) H(47) 3.480 ? . 68602
H(45) H(48) 3.238 ? . 68602
H(46) C(35) 3.277 ? . 68602
H(46) C(36) 3.098 ? . 68602
H(46) H(13) 3.478 ? . 56501
H(46) H(15) 3.209 ? . 56501
H(46) H(34) 3.140 ? . 77602
H(46) H(43) 3.519 ? . 68602
H(46) H(45) 2.469 ? . 68602
H(46) H(46) 2.171 ? . 68602
H(46) H(48) 3.548 ? . 68602
H(47) O(2) 3.026 ? . 56501
H(47) N(3) 3.577 ? . 56501
H(47) C(12) 2.947 ? . 56501
H(47) H(13) 3.028 ? . 56501
H(47) H(14) 3.557 ? . 56501
H(47) H(15) 2.115 ? . 56501
H(47) H(45) 3.480 ? . 68602
H(48) C(29) 3.006 ? . 77602
H(48) H(15) 3.360 ? . 56501
H(48) H(34) 2.196 ? . 77602
H(48) H(35) 3.292 ? . 77602
H(48) H(36) 3.179 ? . 77602
H(48) H(45) 3.238 ? . 68602
H(48) H(46) 3.548 ? . 68602
H(49) N(6) 2.907 ? . 67602
H(49) C(11) 3.181 ? . .
H(49) C(19) 3.465 ? . 56501
H(49) C(24) 3.539 ? . 67602
H(49) H(10) 2.899 ? . .
H(49) H(11) 3.256 ? . .
H(49) H(12) 2.869 ? . .
H(49) H(25) 2.612 ? . 56501
H(49) H(27) 3.578 ? . 56501
H(49) H(30) 3.302 ? . 67602
H(50) O(3) 3.292 ? . 56502
H(50) O(4) 2.800 ? . 56501
H(50) N(5) 3.101 ? . 56501
H(50) C(13) 3.554 ? . 56501
H(50) C(19) 3.180 ? . 56501
H(50) H(2) 2.960 ? . 56501
H(50) H(3) 3.496 ? . 56502
H(50) H(25) 2.350 ? . 56501
H(50) H(27) 3.342 ? . 56501
H(51) O(3) 2.704 ? . 56502
H(51) C(5) 3.412 ? . 56502
H(51) C(11) 3.299 ? . .
H(51) H(3) 2.539 ? . 56502
H(51) H(4) 3.329 ? . .
H(51) H(6) 3.582 ? . .
H(51) H(10) 2.637 ? . .
H(51) H(12) 3.177 ? . .
H(51) H(25) 3.242 ? . 56501
H(52) O(2) 2.627 ? . 56501
H(52) N(3) 2.936 ? . 56501
H(52) C(3) 3.230 ? . 56501
H(52) C(6) 3.360 ? . 56501
H(52) H(2) 2.621 ? . 56501
H(52) H(8) 3.322 ? . 56501
H(52) H(15) 3.063 ? . 56501
H(53) C(16) 3.558 ? . 66501
H(53) C(18) 3.481 ? . 66501
H(53) H(8) 3.092 ? . 56501
H(53) H(15) 2.967 ? . 56501
H(53) H(16) 3.165 ? . 66501
H(53) H(17) 3.053 ? . 66501
H(53) H(22) 2.916 ? . 66501
H(53) H(23) 3.164 ? . 66501
H(54) O(3) 2.828 ? . 56502
H(54) C(16) 3.400 ? . 66501
H(54) H(16) 2.691 ? . 66501
H(54) H(17) 3.281 ? . 66501
H(54) H(20) 3.328 ? . 56502
H(54) H(22) 3.495 ? . 66501

loop_
_geom_torsion_atom_site_label_1
_geom_torsion_atom_site_label_2
_geom_torsion_atom_site_label_3
_geom_torsion_atom_site_label_4
_geom_torsion
_geom_torsion_publ_flag
_geom_torsion_site_symmetry_1
_geom_torsion_site_symmetry_2
_geom_torsion_site_symmetry_3
_geom_torsion_site_symmetry_4
C(1) N(1) C(5) C(4) 1.0(2) ? . . . .
C(5) N(1) C(1) C(2) -0.6(2) ? . . . .
O(1) N(2) C(6) N(3) -179.49(16) ? . . . .
O(1) N(2) C(6) C(2) 0.7(2) ? . . . .
O(1) N(2) C(7) C(8) 165.84(16) ? . . . .
O(1) N(2) C(7) C(9) 43.9(2) ? . . . .
O(1) N(2) C(7) C(10) -75.7(2) ? . . . .
C(6) N(2) C(7) C(8) -23.02(17) ? . . . .
C(6) N(2) C(7) C(9) -145.00(16) ? . . . .
C(6) N(2) C(7) C(10) 95.42(19) ? . . . .
C(7) N(2) C(6) N(3) 10.08(19) ? . . . .
C(7) N(2) C(6) C(2) -169.74(15) ? . . . .
O(2) N(3) C(6) N(2) -179.11(14) ? . . . .
O(2) N(3) C(6) C(2) 0.7(2) ? . . . .
O(2) N(3) C(8) C(7) 165.06(13) ? . . . .
O(2) N(3) C(8) C(11) -76.01(17) ? . . . .
O(2) N(3) C(8) C(12) 43.33(19) ? . . . .
C(6) N(3) C(8) C(7) -21.94(16) ? . . . .
C(6) N(3) C(8) C(11) 97.00(16) ? . . . .
C(6) N(3) C(8) C(12) -143.67(14) ? . . . .
C(8) N(3) C(6) N(2) 8.34(18) ? . . . .
C(8) N(3) C(6) C(2) -171.84(15) ? . . . .
O(3) N(4) C(13) N(5) -175.11(16) ? . . . .
O(3) N(4) C(13) C(4) 11.0(2) ? . . . .
O(3) N(4) C(14) C(15) 163.87(15) ? . . . .
O(3) N(4) C(14) C(16) -77.71(19) ? . . . .
O(3) N(4) C(14) C(17) 41.7(2) ? . . . .
C(13) N(4) C(14) C(15) -24.79(18) ? . . . .
C(13) N(4) C(14) C(16) 93.63(15) ? . . . .
C(13) N(4) C(14) C(17) -147.00(15) ? . . . .
C(14) N(4) C(13) N(5) 14.17(19) ? . . . .
C(14) N(4) C(13) C(4) -159.69(16) ? . . . .
O(4) N(5) C(13) N(4) 178.60(14) ? . . . .
O(4) N(5) C(13) C(4) -7.6(2) ? . . . .
O(4) N(5) C(15) C(14) 166.16(13) ? . . . .
O(4) N(5) C(15) C(18) 44.91(19) ? . . . .
O(4) N(5) C(15) C(19) -74.68(17) ? . . . .
C(13) N(5) C(15) C(14) -18.54(17) ? . . . .
C(13) N(5) C(15) C(18) -139.79(14) ? . . . .
C(13) N(5) C(15) C(19) 100.62(15) ? . . . .
C(15) N(5) C(13) N(4) 3.64(18) ? . . . .
C(15) N(5) C(13) C(4) 177.46(15) ? . . . .
C(20) N(6) C(24) C(23) -1.6(2) ? . . . .
C(24) N(6) C(20) C(21) -0.7(2) ? . . . .
O(5) N(7) C(25) N(8) 174.80(19) ? . . . .
O(5) N(7) C(25) C(21) -10.8(3) ? . . . .
O(5) N(7) C(26) C(27) -162.89(18) ? . . . .
O(5) N(7) C(26) C(28) 79.3(2) ? . . . .
O(5) N(7) C(26) C(29) -40.5(2) ? . . . .
C(25) N(7) C(26) C(27) 24.8(2) ? . . . .
C(25) N(7) C(26) C(28) -93.1(2) ? . . . .
C(25) N(7) C(26) C(29) 147.2(2) ? . . . .
C(26) N(7) C(25) N(8) -13.4(2) ? . . . .
C(26) N(7) C(25) C(21) 161.05(17) ? . . . .
O(6) N(8) C(25) N(7) -179.87(17) ? . . . .
O(6) N(8) C(25) C(21) 5.8(3) ? . . . .
O(6) N(8) C(27) C(26) -164.97(15) ? . . . .
O(6) N(8) C(27) C(30) -43.7(2) ? . . . .
O(6) N(8) C(27) C(31) 75.57(17) ? . . . .
C(25) N(8) C(27) C(26) 19.63(18) ? . . . .
C(25) N(8) C(27) C(30) 140.89(17) ? . . . .
C(25) N(8) C(27) C(31) -99.83(18) ? . . . .
C(27) N(8) C(25) N(7) -4.8(2) ? . . . .
C(27) N(8) C(25) C(21) -179.16(17) ? . . . .
O(7) N(9) C(32) N(10) -179.92(15) ? . . . .
O(7) N(9) C(32) C(23) -0.9(2) ? . . . .
O(7) N(9) C(33) C(34) -166.75(15) ? . . . .
O(7) N(9) C(33) C(35) -44.99(18) ? . . . .
O(7) N(9) C(33) C(36) 74.5(2) ? . . . .
C(32) N(9) C(33) C(34) 22.56(17) ? . . . .
C(32) N(9) C(33) C(35) 144.32(13) ? . . . .
C(32) N(9) C(33) C(36) -96.19(15) ? . . . .
C(33) N(9) C(32) N(10) -10.01(18) ? . . . .
C(33) N(9) C(32) C(23) 168.99(15) ? . . . .
O(8) N(10) C(32) N(9) -179.02(14) ? . . . .
O(8) N(10) C(32) C(23) 2.0(2) ? . . . .
O(8) N(10) C(34) C(33) -166.94(15) ? . . . .
O(8) N(10) C(34) C(37) 74.3(2) ? . . . .
O(8) N(10) C(34) C(38) -45.18(17) ? . . . .
C(32) N(10) C(34) C(33) 21.35(18) ? . . . .
C(32) N(10) C(34) C(37) -97.38(15) ? . . . .
C(32) N(10) C(34) C(38) 143.11(13) ? . . . .
C(34) N(10) C(32) N(9) -8.02(18) ? . . . .
C(34) N(10) C(32) C(23) 172.99(15) ? . . . .
N(1) C(1) C(2) C(3) -0.3(2) ? . . . .
N(1) C(1) C(2) C(6) -179.51(17) ? . . . .
C(1) C(2) C(3) C(4) 0.7(2) ? . . . .
C(1) C(2) C(6) N(2) -16.2(2) ? . . . .
C(1) C(2) C(6) N(3) 163.98(16) ? . . . .
C(3) C(2) C(6) N(2) 164.59(16) ? . . . .
C(3) C(2) C(6) N(3) -15.2(2) ? . . . .
C(6) C(2) C(3) C(4) 179.88(15) ? . . . .
C(2) C(3) C(4) C(5) -0.3(2) ? . . . .
C(2) C(3) C(4) C(13) -175.48(15) ? . . . .
C(3) C(4) C(5) N(1) -0.6(2) ? . . . .
C(3) C(4) C(13) N(4) -166.42(16) ? . . . .
C(3) C(4) C(13) N(5) 20.8(2) ? . . . .
C(5) C(4) C(13) N(4) 18.4(2) ? . . . .
C(5) C(4) C(13) N(5) -154.42(16) ? . . . .
C(13) C(4) C(5) N(1) 174.71(17) ? . . . .
N(2) C(7) C(8) N(3) 24.86(15) ? . . . .
N(2) C(7) C(8) C(11) -88.48(15) ? . . . .
N(2) C(7) C(8) C(12) 143.68(14) ? . . . .
C(9) C(7) C(8) N(3) 142.94(13) ? . . . .
C(9) C(7) C(8) C(11) 29.60(18) ? . . . .
C(9) C(7) C(8) C(12) -98.24(17) ? . . . .
C(10) C(7) C(8) N(3) -88.07(15) ? . . . .
C(10) C(7) C(8) C(11) 158.59(14) ? . . . .
C(10) C(7) C(8) C(12) 30.8(2) ? . . . .
N(4) C(14) C(15) N(5) 23.98(15) ? . . . .
N(4) C(14) C(15) C(18) 141.51(17) ? . . . .
N(4) C(14) C(15) C(19) -90.0(2) ? . . . .
C(16) C(14) C(15) N(5) -88.0(2) ? . . . .
C(16) C(14) C(15) C(18) 29.5(2) ? . . . .
C(16) C(14) C(15) C(19) 158.0(2) ? . . . .
C(17) C(14) C(15) N(5) 142.61(18) ? . . . .
C(17) C(14) C(15) C(18) -99.9(2) ? . . . .
C(17) C(14) C(15) C(19) 28.6(2) ? . . . .
N(6) C(20) C(21) C(22) 2.4(2) ? . . . .
N(6) C(20) C(21) C(25) -172.71(16) ? . . . .
C(20) C(21) C(22) C(23) -1.8(2) ? . . . .
C(20) C(21) C(25) N(7) -16.0(2) ? . . . .
C(20) C(21) C(25) N(8) 157.42(18) ? . . . .
C(22) C(21) C(25) N(7) 169.00(17) ? . . . .
C(22) C(21) C(25) N(8) -17.5(2) ? . . . .
C(25) C(21) C(22) C(23) 173.28(14) ? . . . .
C(21) C(22) C(23) C(24) -0.3(2) ? . . . .
C(21) C(22) C(23) C(32) 179.58(14) ? . . . .
C(22) C(23) C(24) N(6) 2.1(2) ? . . . .
C(22) C(23) C(32) N(9) -165.79(16) ? . . . .
C(22) C(23) C(32) N(10) 13.0(2) ? . . . .
C(24) C(23) C(32) N(9) 14.1(2) ? . . . .
C(24) C(23) C(32) N(10) -167.04(16) ? . . . .
C(32) C(23) C(24) N(6) -177.82(15) ? . . . .
N(7) C(26) C(27) N(8) -24.56(16) ? . . . .
N(7) C(26) C(27) C(30) -142.41(16) ? . . . .
N(7) C(26) C(27) C(31) 89.60(18) ? . . . .
C(28) C(26) C(27) N(8) 87.61(19) ? . . . .
C(28) C(26) C(27) C(30) -30.2(2) ? . . . .
C(28) C(26) C(27) C(31) -158.23(19) ? . . . .
C(29) C(26) C(27) N(8) -142.99(17) ? . . . .
C(29) C(26) C(27) C(30) 99.2(2) ? . . . .
C(29) C(26) C(27) C(31) -28.8(2) ? . . . .
N(9) C(33) C(34) N(10) -24.25(16) ? . . . .
N(9) C(33) C(34) C(37) 89.10(16) ? . . . .
N(9) C(33) C(34) C(38) -142.28(14) ? . . . .
C(35) C(33) C(34) N(10) -142.73(16) ? . . . .
C(35) C(33) C(34) C(37) -29.4(2) ? . . . .
C(35) C(33) C(34) C(38) 99.24(19) ? . . . .
C(36) C(33) C(34) N(10) 88.03(17) ? . . . .
C(36) C(33) C(34) C(37) -158.62(15) ? . . . .
C(36) C(33) C(34) C(38) -30.0(2) ? . . . .
